data_7250676
loop_
_publ_author_name
'Fufa, Tesfa Oluma'
'Ma, Hongwei'
'Ayub, Ali R.'
'Nabat, Karim Y.'
'Khan, Yaqoot'
'Li, Hui'

_publ_section_title
;
 Zinc(ii) ion detection and fluorescence emission properties of a
 diaminomaleonitrile-derived unsymmetrical Schiff base ligand
;
_journal_issue 30
_journal_name_full 'RSC Advances'
_journal_page_first 24192
_journal_page_last 24201
_journal_paper_doi 10.1039/D5RA03383G
_journal_volume 15
_journal_year 2025
_chemical_formula_moiety 'C11 H8 N4 O2, H O0.5'
_chemical_formula_sum 'C11 H9 N4 O2.5'
_chemical_formula_weight 237.22
_space_group_crystal_system orthorhombic
_space_group_IT_number 43
_space_group_name_Hall 'F 2 -2d'
_space_group_name_H-M_alt 'F d d 2'
_atom_sites_solution_hydrogens mixed
_audit_creation_date 2025-04-01
_audit_creation_method
;
Olex2 1.5-alpha
(compiled 2024.02.16 svn.r378c4104 for OlexSys, GUI svn.r6928)
;
_audit_update_record
;
2025-05-15 deposited with the CCDC.	2025-06-27 downloaded from the CCDC.
;
_cell_angle_alpha 90
_cell_angle_beta 90
_cell_angle_gamma 90
_cell_formula_units_Z 16
_cell_length_a 19.939(8)
_cell_length_b 57.66(2)
_cell_length_c 3.7759(15)
_cell_measurement_reflns_used 901
_cell_measurement_temperature 296.15
_cell_measurement_theta_max 21.37
_cell_measurement_theta_min 2.16
_cell_volume 4341(3)
_computing_molecular_graphics 'Olex2 1.5-alpha (Dolomanov et al., 2009)'
_computing_publication_material 'Olex2 1.5-alpha (Dolomanov et al., 2009)'
_computing_structure_refinement 'XL  (Sheldrick, 2008)'
_diffrn_ambient_temperature 296.15
_diffrn_measured_fraction_theta_full 0.999
_diffrn_measured_fraction_theta_max 0.995
_diffrn_measurement_device_type 'Bruker APEX-II CCD'
_diffrn_measurement_method '\f and \w scans'
_diffrn_radiation_type MoK\a
_diffrn_radiation_wavelength 0.71073
_diffrn_reflns_av_R_equivalents 0.1474
_diffrn_reflns_av_unetI/netI 0.1379
_diffrn_reflns_Laue_measured_fraction_full 0.999
_diffrn_reflns_Laue_measured_fraction_max 0.995
_diffrn_reflns_limit_h_max 24
_diffrn_reflns_limit_h_min -24
_diffrn_reflns_limit_k_max 66
_diffrn_reflns_limit_k_min -70
_diffrn_reflns_limit_l_max 4
_diffrn_reflns_limit_l_min -4
_diffrn_reflns_number 10850
_diffrn_reflns_point_group_measured_fraction_full 0.999
_diffrn_reflns_point_group_measured_fraction_max 0.989
_diffrn_reflns_theta_full 25.242
_diffrn_reflns_theta_max 26.240
_diffrn_reflns_theta_min 2.162
_diffrn_standards_number 0
_exptl_absorpt_coefficient_mu 0.108
_exptl_absorpt_correction_type none
_exptl_crystal_density_diffrn 1.452
_exptl_crystal_description block
_exptl_crystal_F_000 1968
_exptl_crystal_size_max 0.35
_exptl_crystal_size_mid 0.3
_exptl_crystal_size_min 0.25
_refine_diff_density_max 0.293
_refine_diff_density_min -0.308
_refine_diff_density_rms 0.077
_refine_ls_abs_structure_details
;
 Flack x determined using 282 quotients [(I+)-(I-)]/[(I+)+(I-)]
 (Parsons, Flack and Wagner, Acta Cryst. B69 (2013) 249-259).
;
_refine_ls_abs_structure_Flack 0.6(10)
_refine_ls_extinction_coef 0.0010(3)
_refine_ls_extinction_expression Fc^*^=kFc[1+0.001xFc^2^\l^3^/sin(2\q)]^-1/4^
_refine_ls_extinction_method 'SHELXL-2019/1 (Sheldrick 2019)'
_refine_ls_goodness_of_fit_ref 1.036
_refine_ls_hydrogen_treatment constr
_refine_ls_matrix_type full
_refine_ls_number_parameters 166
_refine_ls_number_reflns 2182
_refine_ls_number_restraints 2
_refine_ls_restrained_S_all 1.035
_refine_ls_R_factor_all 0.1557
_refine_ls_R_factor_gt 0.0694
_refine_ls_shift/su_max 0.000
_refine_ls_shift/su_mean 0.000
_refine_ls_structure_factor_coef Fsqd
_refine_ls_weighting_details 'w=1/[\s^2^(Fo^2^)+(0.0450P)^2^] where P=(Fo^2^+2Fc^2^)/3'
_refine_ls_weighting_scheme calc
_refine_ls_wR_factor_gt 0.1291
_refine_ls_wR_factor_ref 0.1570
_reflns_Friedel_coverage 0.717
_reflns_Friedel_fraction_full 1.000
_reflns_Friedel_fraction_max 0.981
_reflns_number_gt 1063
_reflns_number_total 2182
_reflns_threshold_expression 'I > 2\s(I)'
_cod_data_source_file d5ra03383g2.cif
_cod_data_source_block z_a
_cod_original_formula_sum 'C11 H9 N4 O2.50'
_cod_database_code 7250676
_shelx_shelxl_version_number 2019/1
_shelx_space_group_comment
;
The symmetry employed for this shelxl refinement is uniquely defined
by the following loop, which should always be used as a source of
symmetry information in preference to the above space-group names.
They are only intended as comments.
;
_shelx_estimated_absorpt_t_max 0.974
_shelx_estimated_absorpt_t_min 0.963
_olex2_refinement_description
;
1. Fixed Uiso
 At 1.2 times of:
  All C(H) groups, All N(H,H) groups
 At 1.5 times of:
  All O(H) groups
2. Restrained distances
 H1W-H1W_$1
 1.344 with sigma of 0.001
3.a Free rotating group:
 O1W(H1W)
3.b Rotating group:
 N4(H4A,H4B)
3.c Aromatic/amide H refined with riding coordinates:
 C2(H2A), C3(H3), C5(H5), C7(H7)
3.d Idealised tetrahedral OH refined as rotating group:
 O1(H1), O2(H2)
;
_olex2_submission_special_instructions 'No special instructions were received'

loop_
_space_group_symop_operation_xyz
'x, y, z'
'-x, -y, z'
'x+1/4, -y+1/4, z+1/4'
'-x+1/4, y+1/4, z+1/4'
'x, y+1/2, z+1/2'
'-x, -y+1/2, z+1/2'
'x+1/4, -y+3/4, z+3/4'
'-x+1/4, y+3/4, z+3/4'
'x+1/2, y, z+1/2'
'-x+1/2, -y, z+1/2'
'x+3/4, -y+1/4, z+3/4'
'-x+3/4, y+1/4, z+3/4'
'x+1/2, y+1/2, z'
'-x+1/2, -y+1/2, z'
'x+3/4, -y+3/4, z+1/4'
'-x+3/4, y+3/4, z+1/4'

loop_
_atom_site_label
_atom_site_type_symbol
_atom_site_fract_x
_atom_site_fract_y
_atom_site_fract_z
_atom_site_U_iso_or_equiv
_atom_site_adp_type
_atom_site_occupancy
_atom_site_site_symmetry_order
_atom_site_calc_flag
_atom_site_refinement_flags_posn
_atom_site_refinement_flags_adp
_atom_site_refinement_flags_occupancy
_atom_site_disorder_assembly
_atom_site_disorder_group
O1 O 0.7741(2) 0.40772(8) 0.7240(16) 0.0534(15) Uani 1 1 d . . . . .
H1 H 0.735615 0.407398 0.648015 0.080 Uiso 1 1 calc R U . . .
O2 O 0.8680(2) 0.49753(7) 0.7989(16) 0.0563(15) Uani 1 1 d . . . . .
H2 H 0.908382 0.497513 0.838942 0.085 Uiso 1 1 calc R U . . .
N1 N 0.6660(2) 0.42473(9) 0.4054(14) 0.0370(15) Uani 1 1 d . . . . .
N2 N 0.5422(3) 0.45854(10) -0.007(2) 0.0572(19) Uani 1 1 d . . . . .
N3 N 0.4629(3) 0.39646(10) -0.1187(18) 0.059(2) Uani 1 1 d . . . . .
N4 N 0.6044(3) 0.38087(9) 0.2876(18) 0.059(2) Uani 1 1 d . . . . .
H4A H 0.621842 0.381838 0.498796 0.071 Uiso 1 1 d R U . . .
H4B H 0.574063 0.370025 0.289732 0.071 Uiso 1 1 d R U . . .
C1 C 0.7959(3) 0.43027(11) 0.740(2) 0.0374(17) Uani 1 1 d . . . . .
C2 C 0.8580(3) 0.43445(11) 0.8880(18) 0.0419(19) Uani 1 1 d . . . . .
H2A H 0.883310 0.422164 0.974857 0.050 Uiso 1 1 calc R U . . .
C3 C 0.8824(3) 0.45657(11) 0.9079(19) 0.042(2) Uani 1 1 d . . . . .
H3 H 0.924636 0.459194 1.003935 0.051 Uiso 1 1 calc R U . . .
C4 C 0.8448(3) 0.47501(11) 0.787(2) 0.0373(17) Uani 1 1 d . . . . .
C5 C 0.7829(3) 0.47122(11) 0.6393(17) 0.0362(17) Uani 1 1 d . . . . .
H5 H 0.757748 0.483684 0.556744 0.043 Uiso 1 1 calc R U . . .
C6 C 0.7575(3) 0.44878(10) 0.6127(18) 0.0330(17) Uani 1 1 d . . . . .
C7 C 0.6930(3) 0.44525(12) 0.4493(18) 0.0379(18) Uani 1 1 d . . . . .
H7 H 0.669300 0.458172 0.371218 0.046 Uiso 1 1 calc R U . . .
C8 C 0.6038(3) 0.42254(11) 0.2404(18) 0.0341(17) Uani 1 1 d . . . . .
C9 C 0.5764(3) 0.40141(11) 0.1922(18) 0.0365(17) Uani 1 1 d . . . . .
C10 C 0.5130(4) 0.39918(11) 0.018(2) 0.0441(19) Uani 1 1 d . . . . .
C11 C 0.5679(3) 0.44233(12) 0.1016(19) 0.0396(19) Uani 1 1 d . . . . .
O1W O 1.000000 0.500000 1.1157(17) 0.052(2) Uani 1 2 d GS T P . .
H1W H 0.992878 0.511392 1.253687 0.078 Uiso 1 1 d DG U . . .

loop_
_atom_site_aniso_label
_atom_site_aniso_U_11
_atom_site_aniso_U_22
_atom_site_aniso_U_33
_atom_site_aniso_U_23
_atom_site_aniso_U_13
_atom_site_aniso_U_12
O1 0.048(3) 0.044(3) 0.069(4) 0.001(3) -0.021(3) -0.001(2)
O2 0.049(3) 0.052(3) 0.068(4) 0.002(3) -0.013(3) -0.009(2)
N1 0.038(3) 0.037(3) 0.035(4) -0.002(3) -0.003(3) -0.002(3)
N2 0.052(4) 0.054(4) 0.066(5) -0.003(4) -0.007(4) 0.005(3)
N3 0.051(4) 0.066(5) 0.061(5) -0.001(4) -0.019(4) -0.005(3)
N4 0.066(5) 0.044(4) 0.067(5) 0.001(3) -0.024(4) -0.002(3)
C1 0.037(4) 0.042(4) 0.034(4) -0.006(4) 0.000(4) 0.002(3)
C2 0.042(4) 0.044(4) 0.040(5) 0.002(4) -0.004(4) 0.007(3)
C3 0.037(4) 0.050(5) 0.040(5) -0.004(4) -0.003(3) -0.002(4)
C4 0.038(4) 0.042(4) 0.032(4) -0.002(4) -0.002(4) -0.008(3)
C5 0.043(4) 0.036(4) 0.030(4) 0.004(3) 0.000(3) 0.000(3)
C6 0.031(4) 0.035(4) 0.033(5) -0.001(3) -0.001(3) 0.002(3)
C7 0.039(4) 0.045(4) 0.029(4) 0.002(3) -0.002(3) 0.009(3)
C8 0.035(4) 0.035(4) 0.032(4) 0.002(3) -0.005(3) 0.003(3)
C9 0.037(4) 0.042(4) 0.031(4) 0.000(4) -0.003(3) 0.005(3)
C10 0.045(4) 0.044(5) 0.043(5) -0.002(4) -0.006(4) -0.003(4)
C11 0.033(4) 0.040(4) 0.046(5) -0.011(4) -0.001(4) -0.003(3)
O1W 0.063(5) 0.046(4) 0.047(5) 0.000 0.000 0.002(4)

loop_
_atom_type_symbol
_atom_type_description
_atom_type_scat_dispersion_real
_atom_type_scat_dispersion_imag
_atom_type_scat_source
C C 0.0033 0.0016 'International Tables Vol C Tables 4.2.6.8 and 6.1.1.4'
H H 0.0000 0.0000 'International Tables Vol C Tables 4.2.6.8 and 6.1.1.4'
N N 0.0061 0.0033 'International Tables Vol C Tables 4.2.6.8 and 6.1.1.4'
O O 0.0106 0.0060 'International Tables Vol C Tables 4.2.6.8 and 6.1.1.4'

loop_
_geom_angle_atom_site_label_1
_geom_angle_atom_site_label_2
_geom_angle_atom_site_label_3
_geom_angle
_geom_angle_site_symmetry_1
_geom_angle_site_symmetry_3
_geom_angle_publ_flag
C1 O1 H1 109.5 . . ?
C4 O2 H2 109.5 . . ?
C7 N1 C8 120.3(5) . . ?
H4A N4 H4B 108.3 . . ?
C9 N4 H4A 110.5 . . ?
C9 N4 H4B 110.0 . . ?
O1 C1 C2 117.8(6) . . ?
O1 C1 C6 122.3(6) . . ?
C2 C1 C6 119.8(6) . . ?
C1 C2 H2A 119.8 . . ?
C3 C2 C1 120.3(6) . . ?
C3 C2 H2A 119.8 . . ?
C2 C3 H3 119.7 . . ?
C2 C3 C4 120.5(6) . . ?
C4 C3 H3 119.7 . . ?
O2 C4 C3 122.3(6) . . ?
C5 C4 O2 117.7(6) . . ?
C5 C4 C3 120.0(6) . . ?
C4 C5 H5 119.8 . . ?
C4 C5 C6 120.3(6) . . ?
C6 C5 H5 119.8 . . ?
C1 C6 C7 121.9(6) . . ?
C5 C6 C1 119.0(6) . . ?
C5 C6 C7 119.1(6) . . ?
N1 C7 C6 123.3(6) . . ?
N1 C7 H7 118.4 . . ?
C6 C7 H7 118.4 . . ?
N1 C8 C11 122.1(6) . . ?
C9 C8 N1 120.2(6) . . ?
C9 C8 C11 117.7(6) . . ?
N4 C9 C10 114.1(6) . . ?
C8 C9 N4 125.8(6) . . ?
C8 C9 C10 120.1(6) . . ?
N3 C10 C9 177.2(8) . . ?
N2 C11 C8 176.9(7) . . ?
H1W O1W H1W 104.4 . 2_765 ?

loop_
_geom_bond_atom_site_label_1
_geom_bond_atom_site_label_2
_geom_bond_distance
_geom_bond_site_symmetry_2
_geom_bond_publ_flag
O1 H1 0.8200 . ?
O1 C1 1.372(7) . ?
O2 H2 0.8200 . ?
O2 C4 1.379(7) . ?
N1 C7 1.310(7) . ?
N1 C8 1.394(7) . ?
N2 C11 1.143(8) . ?
N3 C10 1.135(8) . ?
N4 H4A 0.8714 . ?
N4 H4B 0.8705 . ?
N4 C9 1.359(7) . ?
C1 C2 1.379(9) . ?
C1 C6 1.399(8) . ?
C2 H2A 0.9300 . ?
C2 C3 1.367(8) . ?
C3 H3 0.9300 . ?
C3 C4 1.378(8) . ?
C4 C5 1.373(8) . ?
C5 H5 0.9300 . ?
C5 C6 1.393(7) . ?
C6 C7 1.441(8) . ?
C7 H7 0.9300 . ?
C8 C9 1.348(8) . ?
C8 C11 1.444(9) . ?
C9 C10 1.430(9) . ?
O1W H1W 0.8503(13) 2_765 ?
O1W H1W 0.8503 . ?

loop_
_geom_torsion_atom_site_label_1
_geom_torsion_atom_site_label_2
_geom_torsion_atom_site_label_3
_geom_torsion_atom_site_label_4
_geom_torsion
_geom_torsion_site_symmetry_1
_geom_torsion_site_symmetry_2
_geom_torsion_site_symmetry_3
_geom_torsion_site_symmetry_4
_geom_torsion_publ_flag
O1 C1 C2 C3 179.5(7) . . . . ?
O1 C1 C6 C5 179.8(7) . . . . ?
O1 C1 C6 C7 -1.4(10) . . . . ?
O2 C4 C5 C6 178.6(6) . . . . ?
N1 C8 C9 N4 -0.9(10) . . . . ?
N1 C8 C9 C10 -179.0(6) . . . . ?
C1 C2 C3 C4 1.3(11) . . . . ?
C1 C6 C7 N1 -0.5(10) . . . . ?
C2 C1 C6 C5 -0.1(10) . . . . ?
C2 C1 C6 C7 178.7(6) . . . . ?
C2 C3 C4 O2 -179.3(7) . . . . ?
C2 C3 C4 C5 -1.1(11) . . . . ?
C3 C4 C5 C6 0.3(10) . . . . ?
C4 C5 C6 C1 0.3(9) . . . . ?
C4 C5 C6 C7 -178.6(6) . . . . ?
C5 C6 C7 N1 178.3(6) . . . . ?
C6 C1 C2 C3 -0.7(10) . . . . ?
C7 N1 C8 C9 179.3(6) . . . . ?
C7 N1 C8 C11 2.2(10) . . . . ?
C8 N1 C7 C6 -179.1(6) . . . . ?
C11 C8 C9 N4 176.4(7) . . . . ?
C11 C8 C9 C10 -1.8(10) . . . . ?
